data_4329100
loop_
_publ_author_name
'Claudio Pettinari'
'Aurel T\(ab\(acaru'
'Ishtvan Boldog'
'Konstantin V. Domasevitch'
'Simona Galli'
'Norberto Masciocchi'

_publ_contact_author_address
;
      Dipartimento di Scienza e Alta Tecnologia,
      Universit\'a dell'Insubria,
      Via Valleggio 11, 22100 Como, Italy
;
_publ_contact_author_email simona.galli@uninsubria.it
_publ_contact_author_fax +39-031-2386630
_publ_contact_author_name 'Dr. Simona Galli'
_publ_contact_author_phone +39-031-2386627
_publ_section_title
;
 Novel Coordination Frameworks Incorporating the 4,4'-Bipyrazolyl Ditopic
 Ligand
;
_journal_name_full 'Inorganic Chemistry'
_journal_page_first 5235
_journal_page_last 5245
_journal_paper_doi 10.1021/ic3001416
_journal_volume 51
_journal_year 2012
_chemical_formula_moiety 'C10 H12 Cd1 N4 O4'
_chemical_formula_structural 'Cd1 (C6 H6 N4) (C2 H3 O2)2'
_chemical_formula_sum 'C10 H12 Cd N4 O4'
_chemical_formula_weight 364.64
_chemical_name_systematic
;
catena-4,4'-bipyrazole-cd(ii) bis-acetate
;
_space_group_crystal_system triclinic
_space_group_IT_number 2
_space_group_name_H-M_alt 'P -1'
_symmetry_space_group_name_Hall '-P 1'
_symmetry_space_group_name_H-M 'P -1'
_cell_angle_alpha 112.95354(243)
_cell_angle_beta 97.89996(314)
_cell_angle_gamma 70.13743(303)
_cell_formula_units_Z 1
_cell_length_a 4.997105(18)
_cell_length_b 7.22401(27)
_cell_length_c 10.79028(57)
_cell_measurement_temperature 298
_cell_volume 337.34(2)
_computing_cell_refinement 'TOPAS, Bruker AXS 2005, Karlsruhe, Germany'
_computing_publication_material 'TOPAS, Bruker AXS 2005, Karlsruhe, Germany'
_computing_structure_refinement 'TOPAS, Bruker AXS 2005, Karlsruhe, Germany'
_computing_structure_solution 'TOPAS, Bruker AXS 2005, Karlsruhe, Germany'
_diffrn_ambient_temperature 298
_diffrn_detector_type 'Bruker Lynxeye linear PSD'
_diffrn_measurement_device_type 'Bruker AXS D8 Advance'
_diffrn_radiation_monochromator 'Ni filter'
_diffrn_source_target Cu
_diffrn_source_type 'sealed X-ray tube'
_exptl_crystal_density_diffrn 1.785
_exptl_crystal_F_000 180
_pd_char_colour white
_pd_char_particle_morphology plate-like
_pd_meas_2theta_range_inc 0.02
_pd_meas_2theta_range_max 105
_pd_meas_2theta_range_min 5
_pd_meas_number_of_points 5001
_pd_meas_scan_method step
_pd_proc_2theta_range_inc 0.02
_pd_proc_2theta_range_max 105
_pd_proc_2theta_range_min 8
_pd_proc_ls_background_function 'Chebychev polynomial'
_pd_proc_ls_profile_function 'fundamental parameters approach'
_pd_proc_ls_prof_R_factor 0.054
_pd_proc_ls_prof_wR_expected 0.008
_pd_proc_ls_prof_wR_factor 0.070
_pd_spec_mounting
;
packed powder pellet
;
_pd_spec_mount_mode reflection
_pd_spec_shape flat_sheet
_pd_spec_size_axial 8
_pd_spec_size_equat 10
_pd_spec_size_thick 0.1
_refine_ls_extinction_method none
_refine_ls_matrix_type fullcycle
_refine_ls_number_parameters 44
_refine_ls_number_restraints 0
_refine_ls_shift/su_max .01
_refine_ls_structure_factor_coef Inet
_refine_ls_weighting_details 'w = 1/[Y~i~]'
_refine_ls_weighting_scheme calc
_cod_data_source_file ic3001416_si_007.cif
_cod_data_source_block Compound8
_cod_depositor_comments
;
The following automatic conversions were performed:

'_refine_ls_weighting_scheme' value '1/[Y~i~]' was changed to 'calc'.
New tag '_refine_ls_weighting_details' was created. The value of the
new tag was set to 'w = 1/[Y~i~]'.

Automatic conversion script
Id: cif_fix_values 3143 2015-03-26 13:38:13Z robertas 
;
_cod_original_cell_volume 337.331(26)
_cod_original_formula_sum 'C10 H12 Cd1 N4 O4'
_cod_database_code 4329100

loop_
_symmetry_equiv_pos_as_xyz
'-x, -y, -z'
'x, y, z'

loop_
_atom_site_label
_atom_site_type_symbol
_atom_site_symmetry_multiplicity
_atom_site_fract_x
_atom_site_fract_y
_atom_site_fract_z
_atom_site_occupancy
_atom_site_B_iso_or_equiv
Cd Cd 1 0 0 0 1 6.02228
C4 C 2 0.02935247 0.4416945 0.4264514 1 8.02228
C5 C 2 0.1972654 0.491841 0.3636097 1 8.02228
H5 H 2 0.2817624 0.6014283 0.4040653 1 8.02228
N1 N 2 0.2229764 0.3575605 0.2326846 1 8.02228
N2 N 2 0.07095385 0.2244241 0.2146101 1 8.02228
C6 C 2 -0.04871235 0.2764218 0.3343645 1 8.02228
H6 H 2 -0.166205 0.2091132 0.3508048 1 8.02228
H0 H 2 0.3285866 0.3568807 0.1656283 1 8.02228
C1 C 2 0.44813 0.2656 -0.20279 1 8.02228
C2 C 2 0.3779067 0.2154651 -0.09609011 1 8.02228
O1 O 2 0.5399799 0.2184933 0.003347494 1 8.02228
O2 O 2 0.1552963 0.1692172 -0.1035451 1 8.02228
H1 H 2 0.5793259 0.3433902 -0.1697855 1 8.02228
H2 H 2 0.5310932 0.138232 -0.2756283 1 8.02228
H3 H 2 0.2800446 0.3480715 -0.2329623 1 8.02228

loop_
_atom_type_symbol
_atom_type_description
_atom_type_scat_source
C C 'International Tables for Crystallography (Vol. IV)'
H H 'International Tables for Crystallography (Vol. IV)'
Cd Cd 'International Tables for Crystallography (Vol. IV)'
N N 'International Tables for Crystallography (Vol. IV)'
O O 'International Tables for Crystallography (Vol. IV)'

loop_
_diffrn_radiation_type
_diffrn_radiation_wavelength
CuK\a~1~ 1.54056
CuK\a~2~ 1.54439
